data_2004665
loop_
_publ_author_name
'Hockless, D. C. R.'
'Whittall, I. R.'
'Humphrey, M. G.'

_publ_section_title
;
 Chloro(\h^5^-cyclopentadienyl)(triphenylphosphine)nickel(II)
;
_journal_issue 3
_journal_name_full 'Acta Crystallographica Section C'
_journal_page_first 535
_journal_page_last 537
_journal_paper_doi 10.1107/S0108270195011103
_journal_volume 52
_journal_year 1996
_chemical_formula_iupac '[Ni Cl (C5 H5) (C18 H15 P1)]'
_chemical_formula_moiety 'C23 H20 Cl Ni P '
_chemical_formula_sum 'C23 H20 Cl Ni P'
_chemical_formula_weight 421.54
_space_group_IT_number 61
_symmetry_cell_setting orthorhombic
_symmetry_space_group_name_Hall '-P 2ac 2ab'
_symmetry_space_group_name_H-M 'P b c a'
_audit_creation_method 'from TEXRAY.INF file'
_cell_angle_alpha 90
_cell_angle_beta 90
_cell_angle_gamma 90
_cell_formula_units_Z 8
_cell_length_a 17.578(3)
_cell_length_b 9.909(4)
_cell_length_c 22.945(4)
_cell_measurement_reflns_used 25
_cell_measurement_temperature 296.0(10)
_cell_measurement_theta_max 15.8
_cell_measurement_theta_min 13.7
_cell_volume 3996.6(19)
_computing_cell_refinement 'MSC/AFC Diffractometer Control Software'
_computing_data_collection
;
MSC/AFC Diffractometer Control Software
(Molecular Structure Corporation, 1988)
;
_computing_data_reduction 'TEXSAN (Molecular Structure Corporation, 1992)'
_computing_publication_material TEXSAN
_computing_structure_refinement TEXSAN
_computing_structure_solution 'PATTY in DIRDIF92 (Beurskens et al., 1992)'
_diffrn_ambient_temperature 296.0(10)
_diffrn_measurement_device 'Rigaku AFC6S'
_diffrn_measurement_method \w/2\q
_diffrn_radiation_monochromator 'equatorial graphite'
_diffrn_radiation_source 'X-Ray tube'
_diffrn_radiation_type MoK\a
_diffrn_radiation_wavelength 0.7107
_diffrn_reflns_av_R_equivalents 0.0
_diffrn_reflns_limit_h_max 20
_diffrn_reflns_limit_h_min 0
_diffrn_reflns_limit_k_max 11
_diffrn_reflns_limit_k_min 0
_diffrn_reflns_limit_l_max 0
_diffrn_reflns_limit_l_min -27
_diffrn_reflns_number 3990
_diffrn_reflns_theta_max 25.04
_diffrn_reflns_theta_min 2.00
_diffrn_standards_decay_% none
_diffrn_standards_interval_count 150
_diffrn_standards_number 3
_exptl_absorpt_coefficient_mu 1.188
_exptl_absorpt_correction_T_max 1.00
_exptl_absorpt_correction_T_min 0.81
_exptl_absorpt_correction_type 'empirical using azimuthal (\y) scans (North, Phillips & Mathews, 1968)'
_exptl_absorpt_process_details psi-scan
_exptl_crystal_colour red
_exptl_crystal_density_diffrn 1.401
_exptl_crystal_description prism
_exptl_crystal_F_000 1744.00
_exptl_crystal_size_max 0.32
_exptl_crystal_size_mid 0.24
_exptl_crystal_size_min 0.12
_refine_diff_density_max 0.32
_refine_diff_density_min -0.24
_refine_ls_extinction_coef 1.5E-8(5)
_refine_ls_extinction_method 'Zachariasen (1967) type II, Gaussian isotropic'
_refine_ls_goodness_of_fit_obs 1.728
_refine_ls_hydrogen_treatment noref
_refine_ls_matrix_type full
_refine_ls_number_parameters 236
_refine_ls_number_reflns 2092
_refine_ls_number_restraints 0
_refine_ls_R_factor_obs 0.0323
_refine_ls_shift/esd_max 0.01
_refine_ls_structure_factor_coef F
_refine_ls_weighting_details 'w = 4F~o~^2^/[\s^2^(F~o~^2^) + (0.002F~o~^2^)^2^]'
_refine_ls_weighting_scheme calc
_refine_ls_wR_factor_obs 0.0210
_reflns_number_observed 2092
_reflns_number_total 3990
_reflns_observed_criterion I>3\s(I)
_cod_data_source_file ta1050.cif
_cod_data_source_block IRW12FINISH
_cod_depositor_comments
;
The following automatic conversions were performed:

'_refine_ls_weighting_scheme' value 'w = 4F~o~^2^/[\s^2^(F~o~^2^) +
(0.002F~o~^2^)^2^]' was changed to 'calc'. New tag
'_refine_ls_weighting_details' was created. The value of the new tag
was set to 'w = 4F~o~^2^/[\s^2^(F~o~^2^) + (0.002F~o~^2^)^2^]'.

Automatic conversion script
Id: cif_fix_values 3143 2015-03-26 13:38:13Z robertas 
;
_cod_original_cell_volume 3996(2)
_cod_original_formula_sum 'C23 H20 Cl Ni P '
_cod_database_code 2004665

loop_
_symmetry_equiv_pos_as_xyz
'   +x,   +y,   +z'
'1/2+x,1/2-y,   -z'
'   -x,1/2+y,1/2-z'
'1/2-x,   -y,1/2+z'
'   -x,   -y,   -z'
'1/2-x,1/2+y,   +z'
'   +x,1/2-y,1/2+z'
'1/2+x,   +y,1/2-z'

loop_
_atom_site_aniso_label
_atom_site_aniso_U_11
_atom_site_aniso_U_22
_atom_site_aniso_U_33
_atom_site_aniso_U_12
_atom_site_aniso_U_13
_atom_site_aniso_U_23
Ni(1) 0.0483(3) 0.0509(3) 0.0379(3) -0.0036(3) -0.0005(3) 0.0029(3)
Cl(1) 0.0854(9) 0.0550(7) 0.0712(8) -0.0175(6) -0.0043(7) -0.0028(6)
P(1) 0.0397(6) 0.0544(7) 0.0353(5) -0.0035(6) 0.0018(5) 0.0004(6)
C(101) 0.058(3) 0.065(3) 0.063(3) 0.009(3) -0.019(2) -0.014(3)
C(102) 0.060(3) 0.107(5) 0.036(2) -0.005(3) -0.004(2) 0.001(3)
C(103) 0.080(4) 0.068(3) 0.063(3) -0.016(3) -0.026(3) 0.025(3)
C(104) 0.050(3) 0.069(3) 0.076(3) 0.019(3) -0.007(2) -0.005(3)
C(105) 0.055(3) 0.067(4) 0.059(3) -0.011(3) -0.008(2) 0.009(3)
C(111) 0.038(2) 0.052(3) 0.040(2) 0.000(2) -0.005(2) 0.007(2)
C(112) 0.052(3) 0.064(3) 0.051(3) -0.006(2) 0.002(2) 0.004(2)
C(113) 0.059(3) 0.079(4) 0.073(3) -0.020(3) -0.006(3) 0.019(3)
C(114) 0.072(3) 0.060(3) 0.095(4) -0.024(3) -0.032(3) 0.018(3)
C(115) 0.071(3) 0.057(3) 0.073(3) 0.006(3) -0.022(3) -0.002(3)
C(116) 0.045(3) 0.062(3) 0.049(2) 0.002(2) -0.007(2) 0.005(2)
C(121) 0.039(2) 0.049(3) 0.039(2) -0.005(2) 0.002(2) 0.001(2)
C(122) 0.058(3) 0.096(4) 0.044(3) 0.017(3) -0.006(2) -0.012(3)
C(123) 0.064(3) 0.104(4) 0.061(3) 0.022(3) 0.011(3) -0.017(3)
C(124) 0.065(3) 0.089(4) 0.044(2) -0.007(3) 0.009(3) -0.017(3)
C(125) 0.066(3) 0.095(4) 0.038(2) -0.004(3) -0.006(2) -0.006(3)
C(126) 0.056(3) 0.075(3) 0.044(2) 0.008(2) -0.002(2) -0.004(2)
C(131) 0.036(2) 0.068(3) 0.037(2) -0.003(2) 0.003(2) -0.010(2)
C(132) 0.048(3) 0.087(3) 0.043(2) 0.002(3) 0.000(2) 0.006(2)
C(133) 0.057(3) 0.123(5) 0.048(3) 0.027(3) -0.011(2) -0.002(3)
C(134) 0.038(3) 0.145(6) 0.066(4) 0.002(3) -0.003(3) -0.026(4)
C(135) 0.048(3) 0.116(5) 0.082(4) -0.018(3) 0.012(3) -0.017(3)
C(136) 0.053(3) 0.073(3) 0.059(3) -0.006(3) 0.007(2) -0.003(2)

loop_
_atom_site_label
_atom_site_fract_x
_atom_site_fract_y
_atom_site_fract_z
_atom_site_U_iso_or_equiv
_atom_site_thermal_displace_type
Ni(1) .08873(3) .18880(5) .19881(2) .04570(10) Uani
Cl(1) .01996(6) .00940(10) .18396(5) .0705(4) Uani
P(1) .04442(5) .30280(10) .12611(4) .0431(3) Uani
C(101) .1393(2) .3276(4) .2564(2) .0620(10) Uani
C(102) .1172(2) .2193(5) .2892(2) .068(2) Uani
C(103) .1539(3) .1049(5) .2662(2) .071(2) Uani
C(104) .2043(2) .1463(5) .2229(2) .065(2) Uani
C(105) .1928(2) .2822(4) .2142(2) .060(2) Uani
C(111) .0867(2) .4698(4) .11740(10) .0430(10) Uani
C(112) .1326(2) .5050(4) .0703(2) .0560(10) Uani
C(113) .1631(2) .6324(5) .0667(2) .070(2) Uani
C(114) .1495(3) .7256(5) .1092(2) .076(2) Uani
C(115) .1049(2) .6925(5) .1566(2) .067(2) Uani
C(116) .0734(2) .5652(4) .1607(2) .0520(10) Uani
C(121) .0618(2) .2163(4) .05760(10) .0420(10) Uani
C(122) .1224(2) .1281(5) .0541(2) .066(2) Uani
C(123) .1378(2) .0576(5) .0028(2) .076(2) Uani
C(124) .0923(3) .0739(5) -.0449(2) .066(2) Uani
C(125) .0328(2) .1610(5) -.0420(2) .067(2) Uani
C(126) .0170(2) .2317(4) .0087(2) .0580(10) Uani
C(131) -.0583(2) .3415(4) .12440(10) .0470(10) Uani
C(132) -.0861(2) .4525(4) .0943(2) .0590(10) Uani
C(133) -0.1638(3) .4758(5) .0916(2) .076(2) Uani
C(134) -0.2130(2) .3900(6) .1186(2) .083(2) Uani
C(135) -0.1866(3) .2813(5) .1484(2) .082(2) Uani
C(136) -0.1091(2) .2567(4) .1522(2) .0620(10) Uani
H(101) .1212 .4229 .2615 .0725 Uiso
H(102) .0823 .2209 .3225 .0791 Uiso
H(103) .1451 .0113 .2797 .0840 Uiso
H(104) .2409 .0893 .2013 .0755 Uiso
H(105) .2180 .3386 .1839 .0728 Uiso
H(112) .1465 .4370 .0403 .0673 Uiso
H(113) .1947 .6561 .0324 .0854 Uiso
H(114) .1737 .8149 .1052 .0877 Uiso
H(115) .0950 .7636 .1874 .0822 Uiso
H(116) .0418 .5427 .1951 .0646 Uiso
H(122) .1554 .1088 .0888 .0767 Uiso
H(123) .1839 -0.0051 .0017 .0901 Uiso
H(124) .1033 .0213 -0.0806 .0778 Uiso
H(125) .0017 .1741 -0.0776 .0772 Uiso
H(126) -0.0273 .2948 .0102 .0682 Uiso
H(132) -0.0511 .5152 .0748 .0698 Uiso
H(133) -0.1844 .5566 .0699 .0915 Uiso
H(134) -0.2684 .4065 .1162 .0939 Uiso
H(135) -0.2241 .2185 .1667 .0992 Uiso
H(136) -0.0898 .1790 .1762 .0758 Uiso

loop_
_atom_type_symbol
_atom_type_scat_dispersion_real
_atom_type_scat_dispersion_imag
_atom_type_scat_source
C 0.003 0.002
;
International Tables for Crystallography (1992, Vol. C, Tables 4.2.6.8 and
6.1.1.4)
;
H 0.000 0.000
;
International Tables for Crystallography (1992, Vol. C, Tables 4.2.6.8 and
6.1.1.4)
;
Cl 0.148 0.159
;
International Tables for Crystallography (1992, Vol. C, Tables 4.2.6.8 and
6.1.1.4)
;
Ni 0.339 1.112
;
International Tables for Crystallography (1992, Vol. C, Tables 4.2.6.8 and
6.1.1.4)
;
P 0.102 0.094
;
International Tables for Crystallography (1992, Vol. C, Tables 4.2.6.8 and
6.1.1.4)
;

loop_
_geom_angle_atom_site_label_1
_geom_angle_atom_site_label_2
_geom_angle_atom_site_label_3
_geom_angle
_geom_angle_publ_flag
Cl(1) Ni(1) P(1) 96.08(4) yes
Cl(1) Ni(1) C(101) 150.10(10) yes
Cl(1) Ni(1) C(102) 113.20(10) yes
Cl(1) Ni(1) C(103) 95.50(10) yes
Cl(1) Ni(1) C(104) 113.90(10) yes
Cl(1) Ni(1) C(105) 151.40(10) yes
P(1) Ni(1) C(101) 107.20(10) yes
P(1) Ni(1) C(102) 138.90(10) yes
P(1) Ni(1) C(103) 166.90(10) yes
P(1) Ni(1) C(104) 130.00(10) yes
P(1) Ni(1) C(105) 102.50(10) yes
C(101) Ni(1) C(102) 37.40(10) no
C(101) Ni(1) C(103) 64.2(2) no
C(101) Ni(1) C(104) 64.4(2) no
C(101) Ni(1) C(105) 39.70(10) no
C(102) Ni(1) C(103) 38.60(10) no
C(102) Ni(1) C(104) 63.90(10) no
C(102) Ni(1) C(105) 64.50(10) no
C(103) Ni(1) C(104) 38.30(10) no
C(103) Ni(1) C(105) 64.6(2) no
C(104) Ni(1) C(105) 38.00(10) no
Ni(1) P(1) C(111) 114.30(10) no
Ni(1) P(1) C(121) 111.20(10) no
Ni(1) P(1) C(131) 118.50(10) no
C(111) P(1) C(121) 105.3(2) no
C(111) P(1) C(131) 102.0(2) no
C(121) P(1) C(131) 104.1(2) no
Ni(1) C(101) C(102) 73.3(2) no
Ni(1) C(101) C(105) 69.3(2) no
C(102) C(101) C(105) 108.3(4) no
Ni(1) C(102) C(101) 69.3(2) no
Ni(1) C(102) C(103) 68.5(2) no
C(101) C(102) C(103) 107.2(4) no
Ni(1) C(103) C(102) 72.9(2) no
Ni(1) C(103) C(104) 72.8(2) no
C(102) C(103) C(104) 108.8(4) no
Ni(1) C(104) C(103) 68.8(2) no
Ni(1) C(104) C(105) 68.4(2) no
C(103) C(104) C(105) 107.3(4) no
Ni(1) C(105) C(101) 71.0(2) no
Ni(1) C(105) C(104) 73.6(3) no
C(101) C(105) C(104) 108.0(4) no
P(1) C(111) C(112) 123.3(3) no
P(1) C(111) C(116) 118.0(3) no
C(112) C(111) C(116) 118.8(4) no
C(111) C(112) C(113) 120.3(4) no
C(112) C(113) C(114) 120.6(4) no
C(113) C(114) C(115) 120.2(4) no
C(114) C(115) C(116) 120.0(4) no
C(111) C(116) C(115) 120.2(4) no
P(1) C(121) C(122) 118.6(3) no
P(1) C(121) C(126) 123.8(3) no
C(122) C(121) C(126) 117.6(3) no
C(121) C(122) C(123) 121.1(4) no
C(122) C(123) C(124) 120.2(4) no
C(123) C(124) C(125) 119.1(4) no
C(124) C(125) C(126) 121.2(4) no
C(121) C(126) C(125) 120.8(4) no
P(1) C(131) C(132) 121.3(3) no
P(1) C(131) C(136) 119.7(3) no
C(132) C(131) C(136) 118.9(4) no
C(131) C(132) C(133) 120.1(4) no
C(132) C(133) C(134) 120.1(5) no
C(133) C(134) C(135) 120.5(5) no
C(134) C(135) C(136) 120.4(5) no
C(131) C(136) C(135) 120.0(4) no

loop_
_geom_bond_atom_site_label_1
_geom_bond_atom_site_label_2
_geom_bond_distance
_geom_bond_publ_flag
Ni(1) Cl(1) 2.1760(10) yes
Ni(1) P(1) 2.1600(10) yes
Ni(1) C(101) 2.103(4) yes
Ni(1) C(102) 2.154(4) yes
Ni(1) C(103) 2.096(4) yes
Ni(1) C(104) 2.147(4) yes
Ni(1) C(105) 2.081(4) yes
P(1) C(111) 1.825(4) no
P(1) C(121) 1.817(3) no
P(1) C(131) 1.846(4) no
C(101) C(102) 1.367(5) yes
C(101) C(105) 1.422(5) yes
C(102) C(103) 1.407(6) yes
C(103) C(104) 1.394(5) yes
C(104) C(105) 1.377(5) yes
C(111) C(112) 1.392(5) no
C(111) C(116) 1.392(4) no
C(112) C(113) 1.375(5) no
C(113) C(114) 1.365(6) no
C(114) C(115) 1.379(5) no
C(115) C(116) 1.381(5) no
C(121) C(122) 1.381(4) no
C(121) C(126) 1.379(4) no
C(122) C(123) 1.394(5) no
C(123) C(124) 1.365(5) no
C(124) C(125) 1.358(5) no
C(125) C(126) 1.385(5) no
C(131) C(132) 1.388(5) no
C(131) C(136) 1.382(5) no
C(132) C(133) 1.386(5) no
C(133) C(134) 1.361(6) no
C(134) C(135) 1.358(6) no
C(135) C(136) 1.387(5) no
